data_7041243
loop_
_publ_author_name
'Bhat, Sajad A.'
'Pandey, Madhusudan K.'
'Mague, Joel T.'
'Balakrishna, Maravanji S.'

_publ_section_title
;
 Coordination of bis(azol-1-yl)methane-based bisphosphines towards Ru(II),
 Rh(I), Pd(II) and Pt(II): synthesis, structural and catalytic studies.
;
_journal_issue 1
_journal_name_full 'Dalton transactions (Cambridge, England : 2003)'
_journal_page_first 227
_journal_page_last 241
_journal_paper_doi 10.1039/c6dt04094b
_journal_volume 46
_journal_year 2016
_chemical_formula_moiety 'C31 H26 N4 P2 Se2'
_chemical_formula_sum 'C31 H26 N4 P2 Se2'
_chemical_formula_weight 674.42
_chemical_name_systematic
'[1-({3-diphenyl(selenylidene)-\l^5^-phosphanyl]-1H-pyrazol-1-yl}methyl)-1H-pyrazol-3-yl]diphenyl-\l^5^-phosphaselenone'
_space_group_crystal_system monoclinic
_space_group_IT_number 14
_space_group_name_Hall '-P 2ybc'
_space_group_name_H-M_alt 'P 1 21/c 1'
_symmetry_space_group_name_Hall '-P 2ybc'
_symmetry_space_group_name_H-M 'P 1 21/c 1'
_atom_sites_solution_hydrogens geom
_atom_sites_solution_primary direct
_atom_sites_solution_secondary difmap
_audit_creation_method SHELXL-2013
_audit_update_record
;
2016-10-23 deposited with the CCDC.
2016-11-23 downloaded from the CCDC.
;
_cell_angle_alpha 90
_cell_angle_beta 109.520(1)
_cell_angle_gamma 90
_cell_formula_units_Z 4
_cell_length_a 17.6873(6)
_cell_length_b 9.4183(3)
_cell_length_c 18.1538(6)
_cell_measurement_reflns_used 9969
_cell_measurement_temperature 100(2)
_cell_measurement_theta_max 72.4473
_cell_measurement_theta_min 4.9594
_cell_volume 2850.33(16)
_computing_cell_refinement '<i>SAINT</i> (Bruker AXS, 2013a)'
_computing_data_collection '<i>APEX2</i> (Bruker AXS, 2013)'
_computing_data_reduction '<i>SAINT</i>  (Bruker AXS, 2013a)'
_computing_molecular_graphics '<i>DIAMOND</i> (Brandenburg & Putz, 2012)'
_computing_publication_material '<i>SHELXTL</i> (Bruker AXS, 2008)'
_computing_structure_refinement '<i>SHELXL-2013</i> (Sheldrick, 2013)'
_computing_structure_solution '<i>SHELXS</i> (Sheldrick, 2008)'
_diffrn_ambient_temperature 100(2)
_diffrn_detector_area_resol_mean 10.4167
_diffrn_measured_fraction_theta_full 0.992
_diffrn_measured_fraction_theta_max 0.990
_diffrn_measurement_device_type 'Bruker D8 VENTURE PHOTON 100 CMOS'
_diffrn_measurement_method '\w scans'
_diffrn_radiation_monochromator mirror
_diffrn_radiation_type CuK\a
_diffrn_radiation_wavelength 1.54178
_diffrn_reflns_av_R_equivalents 0.0300
_diffrn_reflns_av_unetI/netI 0.0406
_diffrn_reflns_Laue_measured_fraction_full 0.992
_diffrn_reflns_Laue_measured_fraction_max 0.990
_diffrn_reflns_limit_h_max 21
_diffrn_reflns_limit_h_min -21
_diffrn_reflns_limit_k_max 11
_diffrn_reflns_limit_k_min -11
_diffrn_reflns_limit_l_max 22
_diffrn_reflns_limit_l_min -22
_diffrn_reflns_number 50790
_diffrn_reflns_point_group_measured_fraction_full 0.992
_diffrn_reflns_point_group_measured_fraction_max 0.990
_diffrn_reflns_theta_full 72.000
_diffrn_reflns_theta_max 72.440
_diffrn_reflns_theta_min 2.650
_diffrn_source 'INCOATEC I\mS micro--focus source'
_exptl_absorpt_coefficient_mu 4.527
_exptl_absorpt_correction_T_max 0.84
_exptl_absorpt_correction_T_min 0.47
_exptl_absorpt_correction_type multi-scan
_exptl_absorpt_process_details '<i>TWINABS</i> (Sheldrick, 2009)'
_exptl_crystal_colour 'clear colourless'
_exptl_crystal_density_diffrn 1.572
_exptl_crystal_density_method 'not measured'
_exptl_crystal_description plate
_exptl_crystal_F_000 1352
_exptl_crystal_size_max 0.200
_exptl_crystal_size_mid 0.160
_exptl_crystal_size_min 0.040
_exptl_transmission_factor_max 0.902
_exptl_transmission_factor_min 0.663
_refine_diff_density_max 0.504
_refine_diff_density_min -0.290
_refine_diff_density_rms 0.066
_refine_ls_extinction_method none
_refine_ls_goodness_of_fit_ref 1.038
_refine_ls_hydrogen_treatment constr
_refine_ls_matrix_type full
_refine_ls_number_parameters 353
_refine_ls_number_reflns 48861
_refine_ls_number_restraints 0
_refine_ls_restrained_S_all 1.038
_refine_ls_R_factor_all 0.0352
_refine_ls_R_factor_gt 0.0299
_refine_ls_shift/su_max 0.001
_refine_ls_shift/su_mean 0.000
_refine_ls_structure_factor_coef Fsqd
_refine_ls_weighting_details
;
 w=1/[\s^2^(Fo^2^)+(0.0281P)^2^+1.2489P]
 where P=(Fo^2^+2Fc^2^)/3
;
_refine_ls_weighting_scheme calc
_refine_ls_wR_factor_gt 0.0703
_refine_ls_wR_factor_ref 0.0728
_reflns_Friedel_coverage 0.000
_reflns_number_gt 43796
_reflns_number_total 48861
_reflns_threshold_expression 'I > 2\s(I)'
_cod_data_source_file c6dt04094b2.cif
_cod_data_source_block compound5_msb640_0m
_cod_depositor_comments 'Adding full bibliography for 7041235--7041247.cif.'
_cod_original_cell_volume 2850.29(16)
_cod_database_code 7041243
_shelx_space_group_comment
;
The symmetry employed for this shelxl refinement is uniquely defined
by the following loop, which should always be used as a source of
symmetry information in preference to the above space-group names.
They are only intended as comments.
;
_shelx_estimated_absorpt_t_min 0.465
_shelx_estimated_absorpt_t_max 0.840
_shelxl_version_number 2013-2

loop_
_space_group_symop_operation_xyz
'x, y, z'
'-x, y+1/2, -z+1/2'
'-x, -y, -z'
'x, -y-1/2, z-1/2'

loop_
_atom_site_label
_atom_site_type_symbol
_atom_site_fract_x
_atom_site_fract_y
_atom_site_fract_z
_atom_site_U_iso_or_equiv
_atom_site_adp_type
_atom_site_occupancy
_atom_site_site_symmetry_order
_atom_site_calc_flag
_atom_site_refinement_flags_posn
_atom_site_refinement_flags_adp
Se1 Se 0.40503(2) 0.91541(3) 0.37918(2) 0.01903(9) Uani 1 1 d . .
Se2 Se 0.11907(2) 0.37977(3) 0.14074(2) 0.02049(9) Uani 1 1 d . .
P1 P 0.43155(4) 0.73147(7) 0.32652(4) 0.01233(15) Uani 1 1 d . .
P2 P 0.06848(4) 0.54134(7) 0.18969(4) 0.01366(15) Uani 1 1 d . .
N1 N 0.29940(12) 0.7125(2) 0.18877(13) 0.0149(5) Uani 1 1 d . .
N2 N 0.27586(13) 0.6999(3) 0.11010(13) 0.0182(5) Uani 1 1 d . .
N3 N 0.16618(12) 0.7734(2) 0.18311(13) 0.0157(5) Uani 1 1 d . .
N4 N 0.16621(13) 0.9081(2) 0.15718(14) 0.0188(5) Uani 1 1 d . .
C1 C 0.53717(15) 0.7166(3) 0.33722(15) 0.0132(5) Uani 1 1 d . .
C2 C 0.58934(16) 0.8262(3) 0.37343(16) 0.0162(6) Uani 1 1 d . .
H2 H 0.5693 0.9097 0.3897 0.019 Uiso 1 1 calc R U
C3 C 0.67069(16) 0.8125(3) 0.38557(17) 0.0203(6) Uani 1 1 d . .
H3 H 0.7062 0.8879 0.4091 0.024 Uiso 1 1 calc R U
C4 C 0.70041(16) 0.6895(3) 0.36362(17) 0.0193(6) Uani 1 1 d . .
H4 H 0.7564 0.6800 0.3734 0.023 Uiso 1 1 calc R U
C5 C 0.64890(16) 0.5803(3) 0.32750(17) 0.0178(6) Uani 1 1 d . .
H5 H 0.6694 0.4964 0.3121 0.021 Uiso 1 1 calc R U
C6 C 0.56704(16) 0.5939(3) 0.31379(16) 0.0156(6) Uani 1 1 d . .
H6 H 0.5315 0.5196 0.2885 0.019 Uiso 1 1 calc R U
C7 C 0.40440(14) 0.5674(3) 0.36344(16) 0.0131(5) Uani 1 1 d . .
C8 C 0.40400(16) 0.5622(3) 0.44016(16) 0.0180(6) Uani 1 1 d . .
H8 H 0.4150 0.6454 0.4715 0.022 Uiso 1 1 calc R U
C9 C 0.38742(16) 0.4351(3) 0.47060(17) 0.0212(6) Uani 1 1 d . .
H9 H 0.3869 0.4316 0.5227 0.025 Uiso 1 1 calc R U
C10 C 0.37167(17) 0.3139(3) 0.42512(18) 0.0228(7) Uani 1 1 d . .
H10 H 0.3616 0.2267 0.4465 0.027 Uiso 1 1 calc R U
C11 C 0.37054(17) 0.3187(3) 0.34862(18) 0.0221(6) Uani 1 1 d . .
H11 H 0.3588 0.2353 0.3174 0.026 Uiso 1 1 calc R U
C12 C 0.38657(16) 0.4450(3) 0.31736(17) 0.0186(6) Uani 1 1 d . .
H12 H 0.3854 0.4482 0.2647 0.022 Uiso 1 1 calc R U
C13 C 0.38123(14) 0.7195(3) 0.22244(16) 0.0135(5) Uani 1 1 d . .
C14 C 0.41149(16) 0.7129(3) 0.16161(16) 0.0163(6) Uani 1 1 d . .
H14 H 0.4662 0.7154 0.1649 0.020 Uiso 1 1 calc R U
C15 C 0.34383(16) 0.7017(3) 0.09388(17) 0.0179(6) Uani 1 1 d . .
H15 H 0.3463 0.6962 0.0425 0.022 Uiso 1 1 calc R U
C16 C 0.24080(15) 0.7072(3) 0.22937(16) 0.0189(6) Uani 1 1 d . .
H16A H 0.2307 0.6071 0.2398 0.023 Uiso 1 1 calc R U
H16B H 0.2626 0.7568 0.2802 0.023 Uiso 1 1 calc R U
C17 C 0.08899(16) 0.9358(3) 0.11935(17) 0.0194(6) Uani 1 1 d . .
H17 H 0.0699 1.0231 0.0936 0.023 Uiso 1 1 calc R U
C18 C 0.03940(16) 0.8218(3) 0.12191(16) 0.0176(6) Uani 1 1 d . .
H18 H -0.0174 0.8171 0.0996 0.021 Uiso 1 1 calc R U
C19 C 0.09052(15) 0.7175(3) 0.16376(16) 0.0147(6) Uani 1 1 d . .
C20 C 0.10343(15) 0.5382(3) 0.29581(16) 0.0150(6) Uani 1 1 d . .
C21 C 0.08729(17) 0.6499(3) 0.33889(18) 0.0217(6) Uani 1 1 d . .
H21 H 0.0570 0.7294 0.3127 0.026 Uiso 1 1 calc R U
C22 C 0.11551(19) 0.6448(3) 0.41984(18) 0.0270(7) Uani 1 1 d . .
H22 H 0.1038 0.7201 0.4492 0.032 Uiso 1 1 calc R U
C23 C 0.16090(17) 0.5297(3) 0.45817(18) 0.0250(7) Uani 1 1 d . .
H23 H 0.1811 0.5274 0.5137 0.030 Uiso 1 1 calc R U
C24 C 0.17667(16) 0.4191(3) 0.41609(17) 0.0223(7) Uani 1 1 d . .
H24 H 0.2070 0.3399 0.4426 0.027 Uiso 1 1 calc R U
C25 C 0.14824(15) 0.4226(3) 0.33465(17) 0.0179(6) Uani 1 1 d . .
H25 H 0.1594 0.3463 0.3057 0.021 Uiso 1 1 calc R U
C26 C -0.04038(15) 0.5382(3) 0.15376(17) 0.0149(6) Uani 1 1 d . .
C27 C -0.08647(16) 0.5502(3) 0.20247(17) 0.0186(6) Uani 1 1 d . .
H27 H -0.0614 0.5663 0.2569 0.022 Uiso 1 1 calc R U
C28 C -0.16954(16) 0.5386(3) 0.17076(18) 0.0226(7) Uani 1 1 d . .
H28 H -0.2013 0.5465 0.2036 0.027 Uiso 1 1 calc R U
C29 C -0.20594(16) 0.5155(3) 0.09156(18) 0.0218(7) Uani 1 1 d . .
H29 H -0.2626 0.5059 0.0705 0.026 Uiso 1 1 calc R U
C30 C -0.16050(16) 0.5063(3) 0.04283(18) 0.0219(6) Uani 1 1 d . .
H30 H -0.1860 0.4923 -0.0117 0.026 Uiso 1 1 calc R U
C31 C -0.07761(16) 0.5176(3) 0.07372(17) 0.0192(6) Uani 1 1 d . .
H31 H -0.0463 0.5114 0.0403 0.023 Uiso 1 1 calc R U

loop_
_atom_site_aniso_label
_atom_site_aniso_U_11
_atom_site_aniso_U_22
_atom_site_aniso_U_33
_atom_site_aniso_U_23
_atom_site_aniso_U_13
_atom_site_aniso_U_12
Se1 0.01964(15) 0.01580(15) 0.02277(16) -0.00370(13) 0.00858(13) 0.00282(11)
Se2 0.02030(15) 0.02159(17) 0.02122(16) -0.00208(14) 0.00911(13) 0.00426(12)
P1 0.0109(3) 0.0123(3) 0.0138(3) -0.0005(3) 0.0042(3) 0.0002(2)
P2 0.0114(3) 0.0148(4) 0.0152(3) 0.0007(3) 0.0050(3) -0.0001(3)
N1 0.0122(10) 0.0181(12) 0.0138(11) 0.0012(10) 0.0034(9) -0.0023(9)
N2 0.0186(11) 0.0217(13) 0.0127(12) 0.0004(11) 0.0031(10) -0.0033(10)
N3 0.0124(10) 0.0175(12) 0.0168(12) 0.0033(10) 0.0044(9) -0.0016(9)
N4 0.0202(12) 0.0174(12) 0.0197(12) 0.0019(11) 0.0081(10) -0.0023(10)
C1 0.0123(12) 0.0141(14) 0.0127(13) 0.0021(11) 0.0038(10) 0.0003(10)
C2 0.0181(13) 0.0138(14) 0.0154(14) 0.0013(12) 0.0039(11) -0.0002(11)
C3 0.0161(13) 0.0198(15) 0.0222(15) 0.0003(13) 0.0027(12) -0.0063(11)
C4 0.0121(13) 0.0236(16) 0.0217(15) 0.0043(13) 0.0051(12) 0.0000(11)
C5 0.0161(13) 0.0176(15) 0.0207(15) 0.0018(13) 0.0077(12) 0.0036(11)
C6 0.0149(13) 0.0145(14) 0.0170(14) -0.0012(12) 0.0050(11) -0.0021(11)
C7 0.0083(11) 0.0145(13) 0.0162(14) 0.0031(11) 0.0036(10) 0.0011(10)
C8 0.0160(13) 0.0226(15) 0.0160(14) -0.0012(12) 0.0060(11) -0.0010(11)
C9 0.0177(14) 0.0291(17) 0.0175(14) 0.0054(13) 0.0067(12) -0.0016(12)
C10 0.0219(14) 0.0212(16) 0.0268(16) 0.0086(14) 0.0103(13) -0.0004(12)
C11 0.0266(15) 0.0152(15) 0.0264(17) -0.0018(13) 0.0116(13) -0.0019(12)
C12 0.0200(14) 0.0195(15) 0.0179(14) 0.0002(13) 0.0085(12) -0.0006(11)
C13 0.0111(12) 0.0123(13) 0.0162(14) 0.0011(12) 0.0032(11) 0.0000(10)
C14 0.0146(13) 0.0158(14) 0.0195(14) 0.0014(12) 0.0070(11) -0.0004(11)
C15 0.0225(14) 0.0181(15) 0.0145(14) 0.0011(12) 0.0079(12) -0.0029(11)
C16 0.0121(13) 0.0267(16) 0.0174(14) 0.0063(13) 0.0041(11) -0.0011(11)
C17 0.0213(14) 0.0194(15) 0.0202(15) 0.0048(13) 0.0105(12) 0.0034(11)
C18 0.0145(13) 0.0200(15) 0.0189(14) 0.0018(13) 0.0062(11) 0.0018(11)
C19 0.0127(12) 0.0184(15) 0.0135(13) -0.0002(12) 0.0049(11) -0.0013(10)
C20 0.0118(12) 0.0168(14) 0.0168(14) 0.0001(12) 0.0055(11) -0.0036(10)
C21 0.0267(15) 0.0169(15) 0.0228(15) 0.0014(13) 0.0099(13) 0.0003(12)
C22 0.0377(17) 0.0221(17) 0.0238(16) -0.0056(14) 0.0139(14) -0.0040(14)
C23 0.0222(14) 0.0340(18) 0.0176(15) 0.0005(14) 0.0049(13) -0.0065(13)
C24 0.0155(14) 0.0290(17) 0.0211(15) 0.0071(14) 0.0044(12) 0.0032(12)
C25 0.0138(13) 0.0199(15) 0.0207(14) 0.0008(13) 0.0069(11) 0.0010(11)
C26 0.0125(12) 0.0121(14) 0.0200(14) 0.0019(12) 0.0053(11) -0.0006(10)
C27 0.0170(13) 0.0207(15) 0.0189(15) 0.0025(12) 0.0070(12) 0.0007(11)
C28 0.0176(14) 0.0252(17) 0.0288(17) 0.0068(14) 0.0130(13) 0.0029(12)
C29 0.0129(13) 0.0209(16) 0.0305(17) 0.0040(14) 0.0060(13) -0.0005(11)
C30 0.0161(13) 0.0243(16) 0.0224(16) -0.0011(14) 0.0026(12) 0.0002(12)
C31 0.0158(13) 0.0235(16) 0.0196(14) -0.0004(13) 0.0076(12) -0.0007(11)

loop_
_atom_type_symbol
_atom_type_description
_atom_type_scat_dispersion_real
_atom_type_scat_dispersion_imag
_atom_type_scat_source
C C 0.0181 0.0091 'International Tables Vol C Tables 4.2.6.8 and 6.1.1.4'
H H 0.0000 0.0000 'International Tables Vol C Tables 4.2.6.8 and 6.1.1.4'
N N 0.0311 0.0180 'International Tables Vol C Tables 4.2.6.8 and 6.1.1.4'
P P 0.2955 0.4335 'International Tables Vol C Tables 4.2.6.8 and 6.1.1.4'
Se Se -0.7943 1.1372 'International Tables Vol C Tables 4.2.6.8 and 6.1.1.4'

loop_
_geom_angle_atom_site_label_1
_geom_angle_atom_site_label_2
_geom_angle_atom_site_label_3
_geom_angle
C13 P1 C7 103.62(12)
C13 P1 C1 103.71(12)
C7 P1 C1 106.53(12)
C13 P1 Se1 114.84(9)
C7 P1 Se1 114.02(9)
C1 P1 Se1 113.07(9)
C19 P2 C26 102.55(12)
C19 P2 C20 105.40(13)
C26 P2 C20 108.97(13)
C19 P2 Se2 113.28(9)
C26 P2 Se2 112.69(9)
C20 P2 Se2 113.18(9)
N2 N1 C13 112.4(2)
N2 N1 C16 120.7(2)
C13 N1 C16 126.7(2)
C15 N2 N1 104.5(2)
N4 N3 C19 112.7(2)
N4 N3 C16 120.0(2)
C19 N3 C16 127.3(2)
C17 N4 N3 104.1(2)
C2 C1 C6 119.9(2)
C2 C1 P1 119.2(2)
C6 C1 P1 120.8(2)
C3 C2 C1 119.6(3)
C3 C2 H2 120.2
C1 C2 H2 120.2
C4 C3 C2 120.4(3)
C4 C3 H3 119.8
C2 C3 H3 119.8
C3 C4 C5 120.3(2)
C3 C4 H4 119.9
C5 C4 H4 119.9
C4 C5 C6 119.8(3)
C4 C5 H5 120.1
C6 C5 H5 120.1
C5 C6 C1 120.0(3)
C5 C6 H6 120.0
C1 C6 H6 120.0
C8 C7 C12 119.6(3)
C8 C7 P1 119.3(2)
C12 C7 P1 121.1(2)
C9 C8 C7 119.9(3)
C9 C8 H8 120.0
C7 C8 H8 120.0
C10 C9 C8 120.1(3)
C10 C9 H9 120.0
C8 C9 H9 120.0
C9 C10 C11 120.3(3)
C9 C10 H10 119.8
C11 C10 H10 119.8
C10 C11 C12 120.2(3)
C10 C11 H11 119.9
C12 C11 H11 119.9
C11 C12 C7 119.9(3)
C11 C12 H12 120.0
C7 C12 H12 120.0
N1 C13 C14 106.0(2)
N1 C13 P1 123.2(2)
C14 C13 P1 130.82(19)
C13 C14 C15 105.0(2)
C13 C14 H14 127.5
C15 C14 H14 127.5
N2 C15 C14 112.1(3)
N2 C15 H15 124.0
C14 C15 H15 124.0
N3 C16 N1 110.9(2)
N3 C16 H16A 109.5
N1 C16 H16A 109.5
N3 C16 H16B 109.5
N1 C16 H16B 109.5
H16A C16 H16B 108.1
N4 C17 C18 112.2(3)
N4 C17 H17 123.9
C18 C17 H17 123.9
C19 C18 C17 105.2(2)
C19 C18 H18 127.4
C17 C18 H18 127.4
N3 C19 C18 105.8(2)
N3 C19 P2 124.4(2)
C18 C19 P2 129.8(2)
C25 C20 C21 119.6(3)
C25 C20 P2 119.0(2)
C21 C20 P2 121.4(2)
C22 C21 C20 119.9(3)
C22 C21 H21 120.0
C20 C21 H21 120.0
C21 C22 C23 120.1(3)
C21 C22 H22 120.0
C23 C22 H22 120.0
C24 C23 C22 120.2(3)
C24 C23 H23 119.9
C22 C23 H23 119.9
C23 C24 C25 120.2(3)
C23 C24 H24 119.9
C25 C24 H24 119.9
C20 C25 C24 119.9(3)
C20 C25 H25 120.0
C24 C25 H25 120.0
C27 C26 C31 120.0(2)
C27 C26 P2 123.1(2)
C31 C26 P2 116.9(2)
C28 C27 C26 119.4(3)
C28 C27 H27 120.3
C26 C27 H27 120.3
C29 C28 C27 120.2(3)
C29 C28 H28 119.9
C27 C28 H28 119.9
C28 C29 C30 120.5(3)
C28 C29 H29 119.8
C30 C29 H29 119.8
C29 C30 C31 119.9(3)
C29 C30 H30 120.1
C31 C30 H30 120.1
C30 C31 C26 119.9(3)
C30 C31 H31 120.0
C26 C31 H31 120.0

loop_
_geom_bond_atom_site_label_1
_geom_bond_atom_site_label_2
_geom_bond_distance
Se1 P1 2.1059(8)
Se2 P2 2.1064(8)
P1 C13 1.803(3)
P1 C7 1.812(3)
P1 C1 1.818(3)
P2 C19 1.802(3)
P2 C26 1.815(3)
P2 C20 1.816(3)
N1 N2 1.353(3)
N1 C13 1.372(3)
N1 C16 1.460(3)
N2 C15 1.330(3)
N3 N4 1.353(3)
N3 C19 1.370(3)
N3 C16 1.448(3)
N4 C17 1.334(4)
C1 C2 1.394(4)
C1 C6 1.395(4)
C2 C3 1.387(4)
C2 H2 0.9500
C3 C4 1.384(4)
C3 H3 0.9500
C4 C5 1.385(4)
C4 H4 0.9500
C5 C6 1.390(4)
C5 H5 0.9500
C6 H6 0.9500
C7 C8 1.396(4)
C7 C12 1.397(4)
C8 C9 1.390(4)
C8 H8 0.9500
C9 C10 1.382(4)
C9 H9 0.9500
C10 C11 1.383(4)
C10 H10 0.9500
C11 C12 1.387(4)
C11 H11 0.9500
C12 H12 0.9500
C13 C14 1.380(4)
C14 C15 1.404(4)
C14 H14 0.9500
C15 H15 0.9500
C16 H16A 0.9900
C16 H16B 0.9900
C17 C18 1.397(4)
C17 H17 0.9500
C18 C19 1.379(4)
C18 H18 0.9500
C20 C25 1.391(4)
C20 C21 1.397(4)
C21 C22 1.386(4)
C21 H21 0.9500
C22 C23 1.390(4)
C22 H22 0.9500
C23 C24 1.374(4)
C23 H23 0.9500
C24 C25 1.394(4)
C24 H24 0.9500
C25 H25 0.9500
C26 C27 1.393(4)
C26 C31 1.394(4)
C27 C28 1.392(4)
C27 H27 0.9500
C28 C29 1.382(4)
C28 H28 0.9500
C29 C30 1.382(4)
C29 H29 0.9500
C30 C31 1.388(4)
C30 H30 0.9500
C31 H31 0.9500
